data_4030488
loop_
_publ_author_name
'Malaman, B.'
'Ijjaali, M.'
'Gerardin, R.'
'Venturini, G.'
'Gleitzer, C.'

_publ_section_title
;
 Fe7(P2O7)4, a mixed-valence iron diphosphate, the missing link between
 Fe2P2O7 and Fe3(P2O7)2
;
_journal_name_full 'European Journal of Solid State and Inorganic Chemistry'
_journal_page_first 1269
_journal_page_last 1284
_journal_volume 29
_journal_year 1992
_chemical_formula_sum 'Fe7 O28 P8'
_chemical_formula_weight 1086.71
_space_group_IT_number 20
_symmetry_cell_setting orthorhombic
_symmetry_Int_Tables_number 20
_symmetry_space_group_name_Hall 'C 2c 2'
_symmetry_space_group_name_H-M 'C 2 2 21'
_cell_angle_alpha 90
_cell_angle_beta 90
_cell_angle_gamma 90
_cell_formula_units_Z 4
_cell_length_a 8.4327(1)
_cell_length_b 9.695(1)
_cell_length_c 23.663(4)
_cell_volume 1934.6(4)
_diffrn_ambient_temperature 293
_diffrn_radiation_probe x-ray
_diffrn_radiation_type MoK\a
_diffrn_radiation_wavelength 0.71019
_exptl_absorpt_coefficient_mu 5.918
_exptl_crystal_density_diffrn 3.731
_exptl_crystal_F_000 2104
_refine_ls_number_parameters 187
_refine_ls_number_reflns 1077
_refine_ls_R_factor_gt 0.024
_refine_ls_wR_factor_gt 0.025
_cod_data_source_file EJSSIC-1992-29-1269-1284.cif
_cod_data_source_block Fe7(P2O7)4
_cod_database_code 4030488

loop_
_symmetry_equiv_pos_site_id
_symmetry_equiv_pos_as_xyz
1 x,y,z
2 -x,-y,1/2+z
3 x,-y,-z
4 -x,y,1/2-z
5 1/2+x,1/2+y,z
6 1/2-x,1/2-y,1/2+z
7 1/2+x,1/2-y,-z
8 1/2-x,1/2+y,1/2-z

loop_
_atom_site_aniso_label
_atom_site_aniso_U_11
_atom_site_aniso_U_22
_atom_site_aniso_U_33
_atom_site_aniso_U_23
_atom_site_aniso_U_13
_atom_site_aniso_U_12
Fe1 0.0058 0.0068 0.0209 0.0037 0.0000 0.0000
Fe2 0.0049 0.0062 0.0072 0.0002 -0.0011 0.0005
Fe3 0.0048 0.0084 0.0136 0.0017 -0.0006 -0.0010
Fe4 0.0067 0.0051 0.0109 0.0000 0.0007 0.0000
Fe5 0.0067 0.0088 0.0158 0.0044 0.0000 0.0000
P1 0.0039 0.0043 0.0056 -0.0013 0.0005 -0.0014
P2 0.0049 0.0047 0.0078 -0.0007 0.0003 -0.0006
P3 0.0048 0.0034 0.0067 -0.0002 0.0006 0.0006
P4 0.0061 0.0071 0.0058 -0.0005 0.0003 -0.0005
O1 0.0104 0.0029 0.0117 0.0002 -0.0005 0.0011
O2 0.0040 0.0056 0.0109 0.0014 -0.0021 0.0027
O3 0.0076 0.0043 0.0205 -0.0049 -0.0008 0.0037
O4 0.0081 0.0043 0.0081 0.0030 -0.0011 0.0000
O5 0.0125 0.0082 0.0130 0.0070 -0.0018 -0.0055
O6 0.0125 0.0073 0.0107 -0.0021 0.0043 0.0039
O7 0.0107 0.0140 0.0123 -0.0012 -0.0009 0.0036
O8 0.0059 0.0151 0.0079 0.0001 -0.0035 0.0002
O9 0.0052 0.0045 0.0128 0.0050 0.0011 0.0010
O10 0.0075 0.0146 0.0071 0.0034 0.0025 0.0005
O11 0.0069 0.0072 0.0096 0.0023 0.0027 0.0010
O12 0.0080 0.0086 0.0036 -0.0010 -0.0026 0.0009
O13 0.0134 0.0118 0.0055 0.0057 0.0035 0.0023
O14 0.0030 0.0059 0.0106 -0.0021 -0.0012 0.0023

loop_
_atom_site_label
_atom_site_type_symbol
_atom_site_thermal_displace_type
_atom_site_fract_x
_atom_site_fract_y
_atom_site_fract_z
_atom_site_occupancy
_atom_site_U_iso_or_equiv
Fe1 Fe Uani 0.0749(2) 0.00000 0.00000 1.000 0.0112
Fe2 Fe Uani 0.56900(10) 0.84900(10) 0.12350 1.000 0.0061
Fe3 Fe Uani 0.18100(10) 0.85770(10) 0.13700 1.000 0.0089
Fe4 Fe Uani 0.50000 0.2196(2) 0.25000 1.000 0.0076
Fe5 Fe Uani 0.6914(2) 0.00000 0.00000 1.000 0.0104
P1 P Uani 0.3768(2) 0.5524(2) 0.12490(10) 1.000 0.0046
P2 P Uani 0.8951(2) 0.7043(2) 0.99510(10) 1.000 0.0058
P3 P Uani 0.3854(2) 0.1414(2) 0.11850(10) 1.000 0.0050
P4 P Uani 0.2407(2) 0.4614(2) 0.23350(10) 1.000 0.0063
O1 O Uani 0.1167(7) 0.2105(5) 0.3724(2) 1.000 0.0083
O2 O Uani 0.1203(6) 0.4845(5) 0.3719(2) 1.000 0.0068
O3 O Uani 0.7425(6) 0.3590(6) 0.0231(2) 1.000 0.0108
O4 O Uani 0.3278(6) 0.3696(5) 0.2746(2) 1.000 0.0068
O5 O Uani 0.3158(7) 0.0916(5) 0.2411(2) 1.000 0.0112
O6 O Uani 0.2244(7) 0.2043(6) 0.1184(2) 1.000 0.0102
O7 O Uani 0.4927(7) 0.2129(6) 0.3450(2) 1.000 0.0123
O8 O Uani 0.1145(7) 0.3846(5) 0.2002(2) 1.000 0.0096
O9 O Uani 0.1146(6) 0.1394(5) 0.4968(2) 1.000 0.0075
O10 O Uani 0.3780(6) 0.49840 0.1878(2) 1.000 0.0097
O11 O Uani 0.4785(6) 0.4885(6) 0.4023(2) 1.000 0.0079
O12 O Uani 0.0368(6) 0.3502(6) 0.0387(2) 1.000 0.0067
O13 O Uani 0.4526(6) 0.1534(6) 0.0556(2) 1.000 0.0102
O14 O Uani 0.2750(5) 0.0038(6) 0.4032(2) 1.000 0.0065

loop_
_atom_type_symbol
_atom_type_description
_atom_type_scat_dispersion_real
_atom_type_scat_dispersion_imag
_atom_type_scat_source
Fe Fe 0.3463 0.8444 ' International Tables Vol C Tables 4.2.6.8 and 6.1.1.4'
O O 0.0106 0.0060 ' International Tables Vol C Tables 4.2.6.8 and 6.1.1.4'
P P 0.1023 0.0942 ' International Tables Vol C Tables 4.2.6.8 and 6.1.1.4'

loop_
_geom_angle_atom_site_label_1
_geom_angle_atom_site_label_2
_geom_angle_atom_site_label_3
_geom_angle
_geom_angle_site_symmetry_1
_geom_angle_site_symmetry_3
_geom_angle_publ_flag
O9 Fe1 O9 80.5(2) 2_554 4_555 yes
O3 Fe1 O9 96.1(2) 5_445 2_554 yes
O9 Fe1 O11 81.34(19) 2_554 6_554 yes
O3 Fe1 O9 161.99(19) 7_455 2_554 yes
O9 Fe1 O11 81.91(19) 2_554 8_545 yes
O3 Fe1 O9 161.99(19) 5_445 4_555 yes
O9 Fe1 O11 81.91(19) 4_555 6_554 yes
O3 Fe1 O9 96.1(2) 7_455 4_555 yes
O9 Fe1 O11 81.34(19) 4_555 8_545 yes
O3 Fe1 O11 115.25(19) 5_445 6_554 yes
O3 Fe1 O3 92.3(2) 5_445 7_455 yes
O3 Fe1 O11 80.68(19) 5_445 8_545 yes
O3 Fe1 O11 80.68(19) 7_455 6_554 yes
O11 Fe1 O11 157.98(19) 6_554 8_545 yes
O3 Fe1 O11 115.25(19) 7_455 8_545 yes
O6 Fe2 O14 94.4(2) 5_555 4_665 yes
O8 Fe2 O14 91.8(2) 5_555 4_665 yes
O12 Fe2 O14 77.4(2) 5_555 4_665 yes
O1 Fe2 O14 163.11(19) 8_555 4_665 yes
O2 Fe2 O14 92.6(2) 8_555 4_665 yes
O6 Fe2 O8 93.2(2) 5_555 5_555 yes
O6 Fe2 O12 91.9(2) 5_555 5_555 yes
O1 Fe2 O6 92.6(2) 8_555 5_555 yes
O2 Fe2 O6 172.5(2) 8_555 5_555 yes
O8 Fe2 O12 168.4(2) 5_555 5_555 yes
O1 Fe2 O8 103.2(2) 8_555 5_555 yes
O2 Fe2 O8 89.4(2) 8_555 5_555 yes
O1 Fe2 O12 87.1(2) 8_555 5_555 yes
O2 Fe2 O12 86.9(2) 8_555 5_555 yes
O1 Fe2 O2 80.0(2) 8_555 8_555 yes
O1 Fe3 O2 75.73(19) 8_555 8_555 yes
O1 Fe3 O4 99.29(18) 8_555 8_555 yes
O1 Fe3 O7 97.3(2) 8_555 8_555 yes
O1 Fe3 O11 147.42(18) 8_555 8_555 yes
O2 Fe3 O4 95.54(19) 8_555 8_555 yes
O2 Fe3 O7 170.4(2) 8_555 8_555 yes
O2 Fe3 O11 96.6(2) 8_555 8_555 yes
O4 Fe3 O7 78.89(19) 8_555 8_555 yes
O4 Fe3 O11 113.1(2) 8_555 8_555 yes
O7 Fe3 O11 92.8(2) 8_555 8_555 yes
O4 Fe4 O5 85.6(2) . . yes
O4 Fe4 O7 74.3(2) . . yes
O4 Fe4 O4 94.2(2) . 4_655 yes
O4 Fe4 O5 157.23(19) . 4_655 yes
O4 Fe4 O7 108.1(2) . 4_655 yes
O5 Fe4 O7 93.8(2) . . yes
O4 Fe4 O5 157.23(19) 4_655 . yes
O5 Fe4 O5 103.3(2) . 4_655 yes
O5 Fe4 O7 84.2(2) . 4_655 yes
O4 Fe4 O7 108.1(2) 4_655 . yes
O5 Fe4 O7 84.2(2) 4_655 . yes
O7 Fe4 O7 176.7(2) . 4_655 yes
O4 Fe4 O5 85.6(2) 4_655 4_655 yes
O4 Fe4 O7 74.3(2) 4_655 4_655 yes
O5 Fe4 O7 93.8(2) 4_655 4_655 yes
O9 Fe5 O14 81.95(18) 2_654 2_654 yes
O9 Fe5 O9 79.2(2) 2_654 4_655 yes
O9 Fe5 O14 87.19(18) 2_654 4_655 yes
O9 Fe5 O12 93.0(2) 2_654 5_545 yes
O9 Fe5 O12 151.59(18) 2_654 7_555 yes
O9 Fe5 O14 87.19(18) 4_655 2_654 yes
O14 Fe5 O14 165.90(17) 2_654 4_655 yes
O12 Fe5 O14 119.01(19) 5_545 2_654 yes
O12 Fe5 O14 70.33(18) 7_555 2_654 yes
O9 Fe5 O14 81.95(18) 4_655 4_655 yes
O9 Fe5 O12 151.59(18) 4_655 5_545 yes
O9 Fe5 O12 93.0(2) 4_655 7_555 yes
O12 Fe5 O14 70.33(18) 5_545 4_655 yes
O12 Fe5 O14 119.01(19) 7_555 4_655 yes
O12 Fe5 O12 105.6(2) 5_545 7_555 yes
O10 P1 O11 105.1(3) . 4_655 yes
O1 P1 O10 107.0(2) 8_555 . yes
O10 P1 O14 108.4(3) . 8_555 yes
O1 P1 O11 113.5(3) 8_555 4_655 yes
O11 P1 O14 111.5(3) 4_655 8_555 yes
O1 P1 O14 111.0(3) 8_555 8_555 yes
O3 P2 O9 111.9(3) 3_566 2_665 yes
O9 P2 O12 113.6(3) 2_665 3_666 yes
O9 P2 O13 107.6(3) 2_665 5_556 yes
O3 P2 O12 112.4(3) 3_566 3_666 yes
O3 P2 O13 113.3(3) 3_566 5_556 yes
O12 P2 O13 97.2(3) 3_666 5_556 yes
O6 P3 O13 107.0(3) . . yes
O6 P3 O7 115.7(3) . 4_655 yes
O2 P3 O6 112.1(3) 8_545 . yes
O7 P3 O13 105.0(3) 4_655 . yes
O2 P3 O13 102.8(3) 8_545 . yes
O2 P3 O7 113.0(3) 8_545 4_655 yes
O4 P4 O8 112.7(3) . . yes
O4 P4 O10 102.3(3) . . yes
O4 P4 O5 113.5(3) . 8_555 yes
O8 P4 O10 105.2(3) . . yes
O5 P4 O8 113.8(3) 8_555 . yes
O5 P4 O10 108.2(2) 8_555 . yes
Fe2 O1 Fe3 99.7(2) 8_545 8_545 yes
Fe2 O1 P1 132.4(3) 8_545 8_545 yes
Fe3 O1 P1 127.9(3) 8_545 8_545 yes
Fe2 O2 Fe3 104.5(2) 8_545 8_545 yes
Fe2 O2 P3 126.5(3) 8_545 8_555 yes
Fe3 O2 P3 128.4(3) 8_545 8_555 yes
Fe1 O3 P2 142.8(3) 5_555 3_566 yes
Fe4 O4 P4 123.8(3) . . yes
Fe3 O4 Fe4 105.0(2) 8_545 . yes
Fe3 O4 P4 131.2(3) 8_545 . yes
Fe4 O5 P4 137.6(3) . 8_545 yes
Fe2 O6 P3 157.0(4) 5_445 . yes
Fe4 O7 P3 124.5(3) . 4_655 yes
Fe3 O7 Fe4 101.8(2) 8_545 . yes
Fe3 O7 P3 132.4(3) 8_545 4_655 yes
Fe2 O8 P4 137.0(3) 5_445 . yes
Fe1 O9 Fe5 100.1(2) 2_555 2_655 yes
Fe1 O9 P2 127.2(3) 2_555 2_664 yes
Fe5 O9 P2 132.7(3) 2_655 2_664 yes
P1 O10 P4 134.2(3) . . yes
Fe1 O11 P1 123.5(3) 6_555 4_655 yes
Fe3 O11 P1 125.8(3) 8_545 4_655 yes
Fe1 O11 Fe3 110.2(2) 6_555 8_545 yes
Fe2 O12 P2 128.3(3) 5_445 3_466 yes
Fe5 O12 P2 118.8(3) 5_455 3_466 yes
Fe2 O12 Fe5 110.1(2) 5_445 5_455 yes
P2 O13 P3 138.9(4) 5_444 . yes
Fe2 O14 Fe5 102.2(2) 4_645 2_655 yes
Fe5 O14 P1 122.9(3) 2_655 8_545 yes
Fe2 O14 P1 128.4(3) 4_645 8_545 yes

loop_
_geom_bond_atom_site_label_1
_geom_bond_atom_site_label_2
_geom_bond_distance
_geom_bond_site_symmetry_2
_geom_bond_publ_flag
Fe1 O9 2.094(5) 2_554 yes
Fe1 O9 2.094(5) 4_555 yes
Fe1 O3 2.041(6) 5_445 yes
Fe1 O11 2.358(5) 6_554 yes
Fe1 O3 2.041(6) 7_455 yes
Fe1 O11 2.358(5) 8_545 yes
Fe2 O14 2.093(5) 4_665 yes
Fe2 O6 1.924(6) 5_555 yes
Fe2 O8 1.887(5) 5_555 yes
Fe2 O12 2.025(5) 5_555 yes
Fe2 O1 2.065(6) 8_555 yes
Fe2 O2 2.070(5) 8_555 yes
Fe3 O1 2.235(6) 8_555 yes
Fe3 O2 2.089(5) 8_555 yes
Fe3 O4 2.096(5) 8_555 yes
Fe3 O7 2.073(6) 8_555 yes
Fe3 O11 2.069(5) 8_555 yes
Fe4 O4 2.136(5) . yes
Fe4 O5 1.999(6) . yes
Fe4 O7 2.250(5) . yes
Fe4 O4 2.136(5) 4_655 yes
Fe4 O5 1.999(6) 4_655 yes
Fe4 O7 2.250(5) 4_655 yes
Fe5 O9 2.123(5) 2_654 yes
Fe5 O14 2.308(5) 2_654 yes
Fe5 O9 2.123(5) 4_655 yes
Fe5 O14 2.308(5) 4_655 yes
Fe5 O12 2.156(5) 5_545 yes
Fe5 O12 2.156(5) 7_555 yes
P1 O10 1.578(5) . yes
P1 O11 1.512(5) 4_655 yes
P1 O1 1.535(5) 8_555 yes
P1 O14 1.518(5) 8_555 yes
P2 O9 1.518(5) 2_665 yes
P2 O3 1.489(5) 3_566 yes
P2 O12 1.532(5) 3_666 yes
P2 O13 1.590(5) 5_556 yes
P3 O6 1.488(6) . yes
P3 O13 1.597(5) . yes
P3 O7 1.511(6) 4_655 yes
P3 O2 1.539(5) 8_545 yes
P4 O4 1.509(5) . yes
P4 O8 1.519(6) . yes
P4 O10 1.624(5) . yes
P4 O5 1.477(5) 8_555 yes

loop_
_geom_torsion_atom_site_label_1
_geom_torsion_atom_site_label_2
_geom_torsion_atom_site_label_3
_geom_torsion_atom_site_label_4
_geom_torsion
_geom_torsion_site_symmetry_1
_geom_torsion_site_symmetry_3
_geom_torsion_site_symmetry_4
_geom_torsion_publ_flag
O6 Fe2 O1 Fe3 178.1(2) 5_555 8_555 . no
O6 Fe2 O1 P1 -2.2(4) 5_555 8_555 . no
O8 Fe2 O1 Fe3 84.3(2) 5_555 8_555 . no
O8 Fe2 O1 P1 -96.1(4) 5_555 8_555 . no
O12 Fe2 O1 Fe3 -90.1(2) 5_555 8_555 . no
O12 Fe2 O1 P1 89.6(4) 5_555 8_555 . no
O2 Fe2 O1 Fe3 -2.75(18) 8_555 8_555 . no
O2 Fe2 O1 P1 176.9(4) 8_555 8_555 . no
O14 Fe2 O2 Fe3 167.7(2) 4_665 8_555 . no
O8 Fe2 O2 Fe3 -100.5(2) 5_555 8_555 . no
O12 Fe2 O2 Fe3 90.6(2) 5_555 8_555 . no
O1 Fe2 O2 Fe3 3.0(2) 8_555 8_555 . no
O2 Fe3 O1 Fe2 2.77(18) 8_555 8_555 . no
O2 Fe3 O1 P1 -176.9(4) 8_555 8_555 . no
O4 Fe3 O1 Fe2 -90.6(2) 8_555 8_555 . no
O4 Fe3 O1 P1 89.7(4) 8_555 8_555 . no
O7 Fe3 O1 Fe2 -170.50(19) 8_555 8_555 . no
O7 Fe3 O1 P1 9.8(4) 8_555 8_555 . no
O11 Fe3 O1 Fe2 82.6(4) 8_555 8_555 . no
O11 Fe3 O1 P1 -97.1(5) 8_555 8_555 . no
O1 Fe3 O2 Fe2 -2.82(19) 8_555 8_555 . no
O4 Fe3 O2 Fe2 95.4(2) 8_555 8_555 . no
O11 Fe3 O2 Fe2 -150.6(2) 8_555 8_555 . no
O5 Fe4 O4 P4 -87.4(4) . . . no
O5 Fe4 O4 Fe3 93.8(2) . . 8_545 no
O7 Fe4 O4 P4 177.4(4) . . . no
O7 Fe4 O4 Fe3 -1.4(2) . . 8_545 no
O4 Fe4 O4 P4 69.7(4) 4_655 . . no
O5 Fe4 O4 P4 158.3(4) 4_655 . . no
O7 Fe4 O4 P4 -5.1(4) 4_655 . . no
O4 Fe4 O5 P4 -117.3(5) . . 8_545 no
O7 Fe4 O5 P4 -43.4(5) . . 8_545 no
O4 Fe4 O7 P3 -166.8(4) . . 4_655 no
O4 Fe4 O7 Fe3 1.4(2) . . 8_545 no
O5 Fe4 O7 P3 108.9(4) . . 4_655 no
O5 Fe4 O7 Fe3 -82.9(3) . . 8_545 no
O4 Fe4 O7 P3 -77.5(4) . 4_655 . no
O5 Fe4 O7 P3 5.9(4) . 4_655 . no
O11 P1 O10 P4 -147.9(3) 4_655 . . no
O1 P1 O10 P4 91.3(3) 8_555 . . no
O14 P1 O10 P4 -28.5(3) 8_555 . . no
O10 P1 O11 Fe3 0.4(4) . 4_655 5_545 no
O10 P1 O1 Fe2 94.7(4) . 8_555 . no
O10 P1 O1 Fe3 -85.7(4) . 8_555 . no
O11 P1 O1 Fe2 -20.7(5) 4_655 8_555 . no
O11 P1 O1 Fe3 158.9(3) 4_655 8_555 . no
O14 P1 O1 Fe2 -147.2(3) 8_555 8_555 . no
O14 P1 O1 Fe3 32.4(4) 8_555 8_555 . no
O10 P1 O14 Fe2 -16.2(4) . 8_555 5_445 no
O13 P3 O6 Fe2 -86.6(9) . . 5_445 no
O7 P3 O6 Fe2 29.9(10) 4_655 . 5_445 no
O2 P3 O6 Fe2 161.4(8) 8_545 . 5_445 no
O6 P3 O13 P2 -3.9(7) . . 5_444 no
O7 P3 O13 P2 -127.4(6) 4_655 . 5_444 no
O2 P3 O13 P2 114.3(6) 8_545 . 5_444 no
O6 P3 O7 Fe4 67.8(5) . 4_655 . no
O6 P3 O7 Fe3 -96.4(5) . 4_655 5_545 no
O13 P3 O7 Fe4 -174.5(3) . 4_655 . no
O13 P3 O7 Fe3 21.2(5) . 4_655 5_545 no
O8 P4 O4 Fe4 73.8(4) . . . no
O8 P4 O4 Fe3 -107.7(4) . . 8_545 no
O10 P4 O4 Fe4 -38.7(4) . . . no
O10 P4 O4 Fe3 139.8(3) . . 8_545 no
O5 P4 O4 Fe4 -154.9(3) 8_555 . . no
O5 P4 O4 Fe3 23.5(5) 8_555 . 8_545 no
O4 P4 O8 Fe2 -121.5(5) . . 5_445 no
O10 P4 O8 Fe2 -10.9(5) . . 5_445 no
O5 P4 O8 Fe2 107.4(5) 8_555 . 5_445 no
O4 P4 O10 P1 160.0(2) . . . no
O8 P4 O10 P1 42.1(3) . . . no
O5 P4 O10 P1 -79.9(3) 8_555 . . no
